data_7703483
loop_
_publ_author_name
'Lun, Hui-Jie'
'Kong, Xiang-Jian'
'Long, La-Sheng'
'Zheng, Lan-Sun'

_publ_section_title
;
 Trigonal bipyramidal CoDy<sub>3</sub> cluster exhibiting single-molecule
 magnet behavior.
;
_journal_issue 8
_journal_name_full 'Dalton transactions (Cambridge, England : 2003)'
_journal_page_first 2421
_journal_page_last 2425
_journal_paper_doi 10.1039/c9dt04600c
_journal_volume 49
_journal_year 2020
_chemical_formula_moiety 'C18 H38 Co2 Dy3 N4 Na O32, H2 O'
_chemical_formula_sum 'C18 H40 Co2 Dy3 N4 Na O33'
_chemical_formula_weight 1468.89
_space_group_crystal_system tetragonal
_space_group_IT_number 110
_space_group_name_Hall 'I 4bw -2c'
_space_group_name_H-M_alt 'I 41 c d'
_atom_sites_solution_hydrogens mixed
_atom_sites_solution_primary dual
_audit_creation_date 2020-01-16
_audit_creation_method
;
Olex2 1.2-beta
(compiled 2018.05.29 svn.r3508 for OlexSys, GUI svn.r5506)
;
_audit_update_record
;
2020-01-21 deposited with the CCDC.	2020-02-07 downloaded from the CCDC.
;
_cell_angle_alpha 90
_cell_angle_beta 90
_cell_angle_gamma 90
_cell_formula_units_Z 16
_cell_length_a 25.3027(2)
_cell_length_b 25.3027(2)
_cell_length_c 25.8582(3)
_cell_measurement_reflns_used 10927
_cell_measurement_temperature 100.01(10)
_cell_measurement_theta_max 75.9450
_cell_measurement_theta_min 3.4920
_cell_volume 16555.1(3)
_computing_cell_refinement 'CrysAlisPro 1.171.39.46 (Rigaku OD, 2018)'
_computing_data_collection 'CrysAlisPro 1.171.39.46 (Rigaku OD, 2018)'
_computing_data_reduction 'CrysAlisPro 1.171.39.46 (Rigaku OD, 2018)'
_computing_molecular_graphics 'Olex2 (Dolomanov et al., 2009)'
_computing_publication_material 'Olex2 (Dolomanov et al., 2009)'
_computing_structure_refinement 'ShelXL (Sheldrick, 2015)'
_computing_structure_solution 'ShelXT (Sheldrick, 2015)'
_diffrn_ambient_environment N~2~
_diffrn_ambient_temperature 100.01(10)
_diffrn_detector 'CCD plate'
_diffrn_detector_type HyPix
_diffrn_measured_fraction_theta_full 0.999
_diffrn_measured_fraction_theta_max 0.998
_diffrn_measurement_details
;
List of Runs (angles in degrees, time in seconds):

  # Type    Start    End  Width  t~exp~   \w     \q     \k     \f   Frames
#--------------------------------------------------------------------------
  1  \w    -68.00  23.00   1.00    4.00    --  -46.75  72.00 -50.00   91
  2  \w   -118.00 -79.00   1.00    4.00    --  -46.75-125.00 -60.00   39
  3  \w   -158.00-131.00   1.00   12.00    --  -88.50-118.00 105.00   27
  4  \w     35.00  78.00   1.00   12.00    --  107.31-125.00  60.00   43
  5  \w     38.00  85.00   1.00   12.00    --  107.31 -94.00   0.00   47
  6  \w     93.00 178.00   1.00   12.00    --  107.31  45.00  60.00   85
  7  \w     86.00 177.00   1.00   12.00    --  107.31  72.00 -50.00   91
;
_diffrn_measurement_device 'four-circle diffractometer'
_diffrn_measurement_device_type 'XtaLAB Synergy, Dualflex, HyPix'
_diffrn_measurement_method '\w scans'
_diffrn_orient_matrix_type 'CrysAlisPro convention (1999,Acta A55,543-557)'
_diffrn_orient_matrix_UB_11 0.0517302000
_diffrn_orient_matrix_UB_12 -0.0244312000
_diffrn_orient_matrix_UB_13 -0.0204587000
_diffrn_orient_matrix_UB_21 -0.0311276000
_diffrn_orient_matrix_UB_22 -0.0279987000
_diffrn_orient_matrix_UB_23 -0.0432578000
_diffrn_orient_matrix_UB_31 0.0081514000
_diffrn_orient_matrix_UB_32 0.0482044000
_diffrn_orient_matrix_UB_33 -0.0354714000
_diffrn_radiation_monochromator mirror
_diffrn_radiation_probe x-ray
_diffrn_radiation_type CuK\a
_diffrn_radiation_wavelength 1.54184
_diffrn_reflns_av_R_equivalents 0.0306
_diffrn_reflns_av_unetI/netI 0.0316
_diffrn_reflns_Laue_measured_fraction_full 0.999
_diffrn_reflns_Laue_measured_fraction_max 0.998
_diffrn_reflns_limit_h_max 29
_diffrn_reflns_limit_h_min -30
_diffrn_reflns_limit_k_max 30
_diffrn_reflns_limit_k_min -20
_diffrn_reflns_limit_l_max 31
_diffrn_reflns_limit_l_min -28
_diffrn_reflns_number 22488
_diffrn_reflns_point_group_measured_fraction_full 0.930
_diffrn_reflns_point_group_measured_fraction_max 0.923
_diffrn_reflns_theta_full 67.684
_diffrn_reflns_theta_max 69.991
_diffrn_reflns_theta_min 3.494
_diffrn_source 'micro-focus sealed X-ray tube'
_diffrn_source_type 'PhotonJet (Cu) X-ray Source'
_exptl_absorpt_coefficient_mu 35.702
_exptl_absorpt_correction_T_max 1.00000
_exptl_absorpt_correction_T_min 0.75946
_exptl_absorpt_correction_type multi-scan
_exptl_absorpt_process_details
;
CrysAlisPro 1.171.39.46 (Rigaku Oxford Diffraction, 2018)
Empirical absorption correction using spherical harmonics,
 implemented in SCALE3 ABSPACK scaling algorithm.
;
_exptl_crystal_colour 'greenish violet'
_exptl_crystal_colour_modifier greenish
_exptl_crystal_colour_primary violet
_exptl_crystal_density_diffrn 2.357
_exptl_crystal_description block
_exptl_crystal_F_000 11248
_refine_diff_density_max 1.482
_refine_diff_density_min -1.255
_refine_diff_density_rms 0.151
_refine_ls_abs_structure_details
;
 Flack x determined using 2770 quotients [(I+)-(I-)]/[(I+)+(I-)]
 (Parsons, Flack and Wagner, Acta Cryst. B69 (2013) 249-259).
;
_refine_ls_abs_structure_Flack 0.008(4)
_refine_ls_extinction_coef 0.0000048(18)
_refine_ls_extinction_expression Fc^*^=kFc[1+0.001xFc^2^\l^3^/sin(2\q)]^-1/4^
_refine_ls_extinction_method 'SHELXL-2014/7 (Sheldrick 2014'
_refine_ls_goodness_of_fit_ref 1.117
_refine_ls_hydrogen_treatment constr
_refine_ls_matrix_type full
_refine_ls_number_parameters 582
_refine_ls_number_reflns 7245
_refine_ls_number_restraints 733
_refine_ls_restrained_S_all 1.097
_refine_ls_R_factor_all 0.0426
_refine_ls_R_factor_gt 0.0363
_refine_ls_shift/su_max 0.008
_refine_ls_shift/su_mean 0.000
_refine_ls_structure_factor_coef Fsqd
_refine_ls_weighting_details 'w=1/[\s^2^(Fo^2^)+(0.0471P)^2^+257.9985P] where P=(Fo^2^+2Fc^2^)/3'
_refine_ls_weighting_scheme calc
_refine_ls_wR_factor_gt 0.0927
_refine_ls_wR_factor_ref 0.1044
_reflns_Friedel_coverage 0.806
_reflns_Friedel_fraction_full 0.859
_reflns_Friedel_fraction_max 0.845
_reflns_number_gt 6755
_reflns_number_total 7245
_reflns_threshold_expression 'I > 2\s(I)'
_cod_data_source_file c9dt04600c2.cif
_cod_data_source_block exp_3468
_cod_depositor_comments 'Adding full bibliography for 7703483.cif.'
_cod_database_code 7703483
_shelx_shelxl_version_number 2014/7
_shelx_space_group_comment
;
The symmetry employed for this shelxl refinement is uniquely defined
by the following loop, which should always be used as a source of
symmetry information in preference to the above space-group names.
They are only intended as comments.
;
_reflns_odcompleteness_completeness 99.88
_reflns_odcompleteness_iscentric 1
_reflns_odcompleteness_theta 66.97
_olex2_refinement_description
;
1. Fixed Uiso
 At 1.2 times of:
  All C(H,H) groups, All O(H) groups
 At 1.5 times of:
  All C(H,H,H) groups, All O(H,H) groups
2. Restrained distances
 C8-C9
 1.48 with sigma of 0.02
 C15-C14
 1.48 with sigma of 0.02
 C15-C14 \\sim C9-C8 \\sim C3-C2 \\sim C6-C5 \\sim C18-C17 \\sim C12-C11
 with sigma of 0.01
 C11-C10 \\sim C14-C13 \\sim C17-C16 \\sim C5-C4 \\sim C2-C1 \\sim C8-C7
 with sigma of 0.01
 C11-C10 \\sim C12-C11
 with sigma of 0.005
3. Rigid bond restraints
 All non-hydrogen atoms
 with sigma for 1-2 distances of 0.01 and sigma for 1-3 distances of 0.01
 O2W
 with sigma for 1-2 distances of 0.001 and sigma for 1-3 distances of 0.002
4. Uiso/Uaniso restraints and constraints
All non-hydrogen atoms have similar U: within 2A with sigma of 0.01 and sigma
for terminal atoms of 0.001
O2W: within 2A with sigma of 0.001 and sigma for terminal atoms of 0.002
5. Others
 Fixed Sof: O29'(0.5) O30'(0.5) N4'(0.5) N4(0.5) O29(0.5) O30(0.5)
6.a Free rotating group:
 O2W(H2WA,H2WB)
6.b Rotating group:
 O1W(H1WA,H1WB)
6.c Ternary CH refined with riding coordinates:
 O4(H4), O6(H6), O1(H1), O5(H5), O2(H2), O3(H3)
6.d Secondary CH2 refined with riding coordinates:
 C17(H17A,H17B), C2(H2A,H2B), C14(H14A,H14B), C5(H5A,H5B), C11(H11A,H11B),
 C8(H8A,H8B)
6.e Me refined with riding coordinates:
 C6(H6A,H6B,H6C), C18(H18A,H18B,H18C), C3(H3A,H3B,H3C), C15(H15A,H15B,H15C),
 C12(H12A,H12B,H12C), C9(H9A,H9B,H9C)
;
_olex2_submission_special_instructions 'No special instructions were received'
_oxdiff_exptl_absorpt_empirical_details
;
Empirical correction (ABSPACK) includes:
- Absorption correction using spherical harmonics
- Frame scaling
;
_oxdiff_exptl_absorpt_empirical_full_max 1.278
_oxdiff_exptl_absorpt_empirical_full_min 0.763

loop_
_space_group_symop_operation_xyz
'x, y, z'
'-x+1/2, -y+1/2, z+1/2'
'-y, x+1/2, z+1/4'
'y+1/2, -x, z+3/4'
'x, -y, z+1/2'
'-x+1/2, y+1/2, z'
'-y, -x+1/2, z+3/4'
'y+1/2, x, z+1/4'
'x+1/2, y+1/2, z+1/2'
'-x+1, -y+1, z+1'
'-y+1/2, x+1, z+3/4'
'y+1, -x+1/2, z+5/4'
'x+1/2, -y+1/2, z+1'
'-x+1, y+1, z+1/2'
'-y+1/2, -x+1, z+5/4'
'y+1, x+1/2, z+3/4'

loop_
_atom_site_label
_atom_site_type_symbol
_atom_site_fract_x
_atom_site_fract_y
_atom_site_fract_z
_atom_site_U_iso_or_equiv
_atom_site_adp_type
_atom_site_occupancy
_atom_site_site_symmetry_order
_atom_site_calc_flag
_atom_site_refinement_flags_posn
_atom_site_refinement_flags_adp
_atom_site_refinement_flags_occupancy
_atom_site_disorder_assembly
_atom_site_disorder_group
Dy1 Dy 0.67820(3) 0.30116(3) 0.51083(3) 0.02003(18) Uani 1 1 d . U . . .
Dy2 Dy 0.54893(3) 0.37144(3) 0.56558(3) 0.02130(18) Uani 1 1 d . U . . .
Dy3 Dy 0.61956(3) 0.42851(3) 0.44218(3) 0.02225(18) Uani 1 1 d . U . . .
Co2 Co 0.67177(7) 0.42385(7) 0.56233(8) 0.0177(4) Uani 1 1 d . U . . .
Co1 Co 0.55967(8) 0.30853(8) 0.45074(8) 0.0208(4) Uani 1 1 d . U . . .
Na1 Na 0.7391(2) 0.4930(2) 0.6315(2) 0.0300(11) Uani 1 1 d . U . . .
O4 O 0.6884(3) 0.3949(3) 0.4969(3) 0.0194(14) Uani 1 1 d . U . . .
H4 H 0.7238 0.4046 0.4849 0.023 Uiso 1 1 calc R . . . .
O20 O 0.6710(4) 0.2381(4) 0.5823(4) 0.0312(19) Uani 1 1 d . U . . .
O8 O 0.5743(3) 0.2382(4) 0.4269(3) 0.0253(17) Uani 1 1 d . U . . .
O27 O 0.4658(4) 0.4021(4) 0.6137(4) 0.0287(18) Uani 1 1 d . U . . .
O15 O 0.6564(4) 0.4524(3) 0.6293(4) 0.0248(17) Uani 1 1 d . U . . .
O19 O 0.7362(4) 0.2198(4) 0.5309(4) 0.0292(18) Uani 1 1 d . U . . .
O6 O 0.6048(3) 0.4399(3) 0.5332(3) 0.0203(14) Uani 1 1 d . U . . .
H6 H 0.5923 0.4754 0.5421 0.024 Uiso 1 1 calc R . . . .
O17 O 0.6997(3) 0.4926(3) 0.5482(3) 0.0231(16) Uani 1 1 d . U . . .
O25 O 0.4864(4) 0.4414(4) 0.5423(4) 0.032(2) Uani 1 1 d . U . . .
O1 O 0.6289(3) 0.3336(3) 0.4381(3) 0.0216(15) Uani 1 1 d . U . . .
H1 H 0.6431 0.3214 0.4049 0.026 Uiso 1 1 calc R . . . .
O22 O 0.5447(4) 0.3118(4) 0.6368(4) 0.035(2) Uani 1 1 d . U . . .
O5 O 0.6426(3) 0.3567(3) 0.5769(3) 0.0199(15) Uani 1 1 d . U . . .
H5 H 0.6514 0.3442 0.6117 0.024 Uiso 1 1 calc R . . . .
O7 O 0.6542(4) 0.2281(4) 0.4615(4) 0.0272(18) Uani 1 1 d . U . . .
O9 O 0.5359(4) 0.3214(4) 0.3818(4) 0.0279(18) Uani 1 1 d . U . . .
O13 O 0.7400(3) 0.4093(4) 0.5900(4) 0.0243(17) Uani 1 1 d . U . . .
O2 O 0.5833(3) 0.2946(3) 0.5193(3) 0.0213(15) Uani 1 1 d . U . . .
H2 H 0.5711 0.2607 0.5332 0.026 Uiso 1 1 calc R . . . .
O18 O 0.6690(4) 0.5033(4) 0.4675(4) 0.0315(19) Uani 1 1 d . U . . .
O14 O 0.7525(4) 0.3274(4) 0.5586(4) 0.034(2) Uani 1 1 d . U . . .
O1W O 0.7460(4) 0.3028(4) 0.4469(4) 0.034(2) Uani 1 1 d . U . . .
H1WA H 0.7599 0.2718 0.4434 0.051 Uiso 1 1 d GR . . . .
H1WB H 0.7723 0.3222 0.4574 0.051 Uiso 1 1 d GR . . . .
O12 O 0.4763(4) 0.3198(4) 0.5409(4) 0.0301(19) Uani 1 1 d . U . . .
O26 O 0.4135(4) 0.4619(4) 0.5825(4) 0.0323(16) Uani 1 1 d . U . . .
O16 O 0.5723(4) 0.4231(4) 0.6367(4) 0.033(2) Uani 1 1 d . U . . .
O11 O 0.4892(4) 0.2829(4) 0.4636(4) 0.0291(18) Uani 1 1 d . U . . .
N3 N 0.4542(5) 0.4350(5) 0.5801(5) 0.0317(16) Uani 1 1 d . U . . .
O10 O 0.5716(4) 0.4016(4) 0.3689(4) 0.036(2) Uani 1 1 d . U . . .
N1 N 0.7083(5) 0.2065(5) 0.5694(5) 0.0355(17) Uani 1 1 d . U . . .
O3 O 0.5452(3) 0.3783(4) 0.4738(3) 0.0231(15) Uani 1 1 d . U . . .
H3 H 0.5112 0.3917 0.4613 0.028 Uiso 1 1 calc R . . . .
O31 O 0.6907(4) 0.4179(4) 0.3826(4) 0.034(2) Uani 1 1 d . U . A 1
O24 O 0.6223(5) 0.3202(5) 0.6747(5) 0.0489(18) Uani 1 1 d . U . . .
O21 O 0.7177(4) 0.1653(4) 0.5938(4) 0.0362(17) Uani 1 1 d . U . . .
O29' O 0.7001(6) 0.4733(7) 0.3039(7) 0.023(2) Uani 0.5 1 d . U P A 1
O28 O 0.5523(4) 0.4959(4) 0.4451(6) 0.046(2) Uani 1 1 d . U . A 2
C1 C 0.6172(5) 0.2124(5) 0.4341(5) 0.026(2) Uani 1 1 d D U . . .
N2 N 0.5727(6) 0.3053(6) 0.6768(6) 0.0484(17) Uani 1 1 d . U . . .
O23 O 0.5550(5) 0.2851(5) 0.7152(5) 0.0482(18) Uani 1 1 d . U . . .
C16 C 0.6946(5) 0.5193(4) 0.5068(6) 0.028(2) Uani 1 1 d D U . . .
C13 C 0.6114(6) 0.4481(6) 0.6531(5) 0.033(3) Uani 1 1 d D U . . .
C7 C 0.4623(5) 0.2922(6) 0.5039(6) 0.033(3) Uani 1 1 d D U . . .
C17 C 0.7166(7) 0.5740(5) 0.5079(9) 0.055(3) Uani 1 1 d D U . . .
H17A H 0.7289 0.5816 0.5426 0.066 Uiso 1 1 calc R . . . .
H17B H 0.7470 0.5755 0.4850 0.066 Uiso 1 1 calc R . . . .
C10 C 0.7677(5) 0.3680(6) 0.5827(6) 0.035(3) Uani 1 1 d D U . . .
C4 C 0.5461(6) 0.3625(6) 0.3537(5) 0.035(3) Uani 1 1 d D U . . .
C2 C 0.6216(6) 0.1606(6) 0.4061(8) 0.053(3) Uani 1 1 d D U . . .
H2A H 0.6041 0.1336 0.4265 0.063 Uiso 1 1 calc R . . . .
H2B H 0.6028 0.1634 0.3735 0.063 Uiso 1 1 calc R . . . .
C14 C 0.6097(8) 0.4772(8) 0.7034(6) 0.062(4) Uani 1 1 d D U . . .
H14A H 0.6446 0.4761 0.7189 0.075 Uiso 1 1 calc R . . . .
H14B H 0.6012 0.5139 0.6966 0.075 Uiso 1 1 calc R . . . .
O30' O 0.6358(9) 0.4905(9) 0.3660(9) 0.032(3) Uani 0.5 1 d . U P A 1
C5 C 0.5244(7) 0.3608(9) 0.2997(5) 0.058(3) Uani 1 1 d D U . . .
H5A H 0.5116 0.3254 0.2926 0.069 Uiso 1 1 calc R . . . .
H5B H 0.4947 0.3848 0.2973 0.069 Uiso 1 1 calc R . . . .
N4' N 0.6750(8) 0.4619(9) 0.3489(8) 0.024(2) Uani 0.5 1 d . U P A 1
N4 N 0.5754(11) 0.5206(11) 0.3986(13) 0.048(3) Uani 0.5 1 d . U P A 2
C11 C 0.8230(7) 0.3698(7) 0.6019(11) 0.075(4) Uani 1 1 d D U . . .
H11A H 0.8449 0.3868 0.5761 0.090 Uiso 1 1 calc R . . . .
H11B H 0.8242 0.3911 0.6330 0.090 Uiso 1 1 calc R . . . .
C8 C 0.4094(7) 0.2664(10) 0.5090(8) 0.071(4) Uani 1 1 d D U . . .
H8A H 0.4115 0.2428 0.5385 0.085 Uiso 1 1 calc R . . . .
H8B H 0.3844 0.2939 0.5181 0.085 Uiso 1 1 calc R . . . .
O2W O 0.7318(11) 0.5373(9) 0.3778(10) 0.130(9) Uani 1 1 d . U . . .
H2WA H 0.7129 0.5472 0.3524 0.194 Uiso 1 1 d G . . . .
H2WB H 0.7487 0.5107 0.3665 0.194 Uiso 1 1 d G . . . .
O29 O 0.5549(9) 0.5672(9) 0.3888(11) 0.049(3) Uani 0.5 1 d . U P A 2
C6 C 0.5636(7) 0.3752(8) 0.2605(6) 0.058(3) Uani 1 1 d D U . . .
H6A H 0.5477 0.3735 0.2268 0.088 Uiso 1 1 calc R . . . .
H6B H 0.5759 0.4105 0.2668 0.088 Uiso 1 1 calc R . . . .
H6C H 0.5928 0.3511 0.2621 0.088 Uiso 1 1 calc R . . . .
C18 C 0.6793(7) 0.6153(6) 0.4925(9) 0.056(3) Uani 1 1 d D U . . .
H18A H 0.6964 0.6491 0.4942 0.084 Uiso 1 1 calc R . . . .
H18B H 0.6675 0.6088 0.4578 0.084 Uiso 1 1 calc R . . . .
H18C H 0.6495 0.6150 0.5155 0.084 Uiso 1 1 calc R . . . .
C3 C 0.6759(6) 0.1430(7) 0.3954(8) 0.053(3) Uani 1 1 d D U . . .
H3A H 0.6750 0.1098 0.3776 0.080 Uiso 1 1 calc R . . . .
H3B H 0.6934 0.1689 0.3743 0.080 Uiso 1 1 calc R . . . .
H3C H 0.6947 0.1390 0.4275 0.080 Uiso 1 1 calc R . . . .
C15 C 0.5716(8) 0.4562(9) 0.7401(7) 0.063(4) Uani 1 1 d D U . . .
H15A H 0.5727 0.4767 0.7713 0.095 Uiso 1 1 calc R . . . .
H15B H 0.5368 0.4580 0.7255 0.095 Uiso 1 1 calc R . . . .
H15C H 0.5802 0.4201 0.7478 0.095 Uiso 1 1 calc R . . . .
C12 C 0.8451(9) 0.3171(8) 0.6133(11) 0.076(4) Uani 1 1 d D U . . .
H12A H 0.8808 0.3209 0.6255 0.114 Uiso 1 1 calc R . . . .
H12B H 0.8241 0.3003 0.6395 0.114 Uiso 1 1 calc R . . . .
H12C H 0.8449 0.2960 0.5825 0.114 Uiso 1 1 calc R . . . .
C9 C 0.3860(8) 0.2364(10) 0.4668(8) 0.072(4) Uani 1 1 d D U . . .
H9A H 0.3522 0.2229 0.4774 0.108 Uiso 1 1 calc R . . . .
H9B H 0.3815 0.2590 0.4373 0.108 Uiso 1 1 calc R . . . .
H9C H 0.4088 0.2075 0.4579 0.108 Uiso 1 1 calc R . . . .
O30 O 0.6123(9) 0.5022(9) 0.3774(9) 0.036(3) Uani 0.5 1 d . U P A 2

loop_
_atom_site_aniso_label
_atom_site_aniso_U_11
_atom_site_aniso_U_22
_atom_site_aniso_U_33
_atom_site_aniso_U_23
_atom_site_aniso_U_13
_atom_site_aniso_U_12
Dy1 0.0163(4) 0.0217(4) 0.0220(4) -0.0055(3) -0.0012(3) -0.0024(3)
Dy2 0.0180(4) 0.0221(4) 0.0238(4) -0.0049(3) 0.0026(3) -0.0044(3)
Dy3 0.0187(3) 0.0262(4) 0.0218(4) -0.0015(3) -0.0039(3) -0.0058(3)
Co2 0.0161(9) 0.0181(9) 0.0190(9) -0.0045(8) -0.0025(8) -0.0043(7)
Co1 0.0154(9) 0.0238(10) 0.0230(10) -0.0079(8) -0.0030(8) -0.0057(7)
Na1 0.032(3) 0.022(2) 0.035(3) -0.006(2) -0.012(2) -0.008(2)
O4 0.014(3) 0.025(3) 0.019(3) -0.003(3) 0.000(3) -0.001(3)
O20 0.042(5) 0.022(4) 0.029(4) 0.003(3) 0.009(4) 0.003(4)
O8 0.021(4) 0.030(4) 0.026(4) -0.008(3) -0.005(3) -0.001(3)
O27 0.031(4) 0.024(4) 0.031(5) 0.005(3) 0.006(3) 0.001(3)
O15 0.026(4) 0.023(4) 0.025(4) -0.009(3) -0.003(3) -0.002(3)
O19 0.029(4) 0.031(4) 0.027(4) -0.001(3) 0.001(3) 0.004(3)
O6 0.021(3) 0.016(3) 0.024(3) -0.005(3) 0.001(3) 0.001(3)
O17 0.022(4) 0.022(4) 0.026(4) -0.002(3) -0.003(3) -0.004(3)
O25 0.026(4) 0.032(4) 0.039(5) 0.008(4) 0.011(4) 0.005(4)
O1 0.019(3) 0.025(3) 0.021(4) -0.007(3) -0.001(3) -0.001(3)
O22 0.034(5) 0.038(5) 0.034(4) 0.011(4) -0.002(4) -0.002(4)
O5 0.021(3) 0.020(3) 0.018(4) -0.003(3) 0.000(3) -0.006(3)
O7 0.027(4) 0.021(4) 0.033(5) -0.012(3) -0.005(3) 0.000(3)
O9 0.024(4) 0.030(4) 0.030(4) -0.006(3) -0.006(3) -0.007(3)
O13 0.020(4) 0.027(4) 0.026(4) -0.004(3) -0.005(3) -0.004(3)
O2 0.019(3) 0.018(4) 0.026(4) -0.002(3) 0.002(3) -0.008(3)
O18 0.037(5) 0.028(4) 0.029(4) 0.003(3) -0.008(4) -0.012(4)
O14 0.020(4) 0.038(4) 0.043(5) -0.011(4) -0.012(4) 0.004(3)
O1W 0.026(4) 0.045(6) 0.031(5) -0.007(4) 0.010(4) -0.003(4)
O12 0.020(4) 0.035(5) 0.035(5) -0.007(4) 0.000(3) -0.004(3)
O26 0.028(3) 0.032(4) 0.037(4) 0.005(3) 0.010(3) 0.008(3)
O16 0.032(4) 0.038(5) 0.028(4) -0.009(4) 0.007(3) -0.009(4)
O11 0.026(4) 0.032(4) 0.029(4) -0.009(4) -0.005(3) -0.007(3)
N3 0.027(3) 0.031(4) 0.037(4) 0.005(3) 0.010(3) 0.008(3)
O10 0.035(5) 0.043(5) 0.029(4) 0.005(4) -0.018(4) -0.008(4)
N1 0.049(4) 0.033(3) 0.025(4) 0.003(3) 0.001(3) 0.014(3)
O3 0.012(3) 0.030(4) 0.027(4) -0.003(3) -0.004(3) 0.001(3)
O31 0.027(4) 0.049(5) 0.026(4) -0.003(4) 0.003(4) -0.002(4)
O24 0.049(4) 0.049(4) 0.048(4) 0.012(3) 0.001(3) 0.005(3)
O21 0.049(4) 0.033(3) 0.026(4) 0.003(3) 0.001(3) 0.016(3)
O29' 0.009(5) 0.040(6) 0.021(5) 0.002(4) -0.005(4) -0.003(4)
O28 0.025(4) 0.033(4) 0.081(7) 0.006(5) -0.013(5) 0.009(4)
C1 0.020(5) 0.026(5) 0.032(6) -0.011(4) 0.001(4) -0.004(4)
N2 0.049(4) 0.049(4) 0.047(4) 0.012(3) 0.001(3) 0.005(3)
O23 0.050(4) 0.048(4) 0.047(4) 0.013(3) 0.002(3) 0.006(3)
C16 0.033(5) 0.019(5) 0.034(5) 0.000(4) -0.013(5) -0.008(4)
C13 0.035(5) 0.036(6) 0.028(5) -0.007(5) 0.007(4) -0.013(5)
C7 0.026(5) 0.036(6) 0.038(6) -0.007(5) -0.001(4) -0.010(5)
C17 0.065(7) 0.027(5) 0.073(8) 0.001(5) -0.015(6) -0.016(5)
C10 0.027(5) 0.035(5) 0.044(6) -0.014(5) -0.014(5) 0.001(4)
C4 0.035(6) 0.039(6) 0.031(5) -0.004(5) -0.016(5) -0.009(5)
C2 0.051(7) 0.045(6) 0.062(7) -0.025(5) 0.004(6) 0.004(5)
C14 0.073(8) 0.072(8) 0.042(6) -0.026(6) 0.017(6) -0.024(7)
O30' 0.024(7) 0.036(7) 0.036(6) 0.007(5) -0.004(6) 0.002(5)
C5 0.068(8) 0.070(8) 0.035(6) 0.004(5) -0.020(5) -0.014(6)
N4' 0.010(5) 0.040(6) 0.022(5) 0.001(4) -0.004(4) -0.003(4)
N4 0.036(6) 0.043(5) 0.066(7) 0.017(5) -0.011(5) 0.012(5)
C11 0.054(7) 0.073(8) 0.099(10) -0.022(8) -0.040(7) 0.012(6)
C8 0.050(7) 0.082(9) 0.082(9) -0.025(7) 0.010(6) -0.033(6)
O2W 0.15(2) 0.097(17) 0.14(2) -0.002(15) 0.046(18) 0.021(15)
O29 0.037(6) 0.043(5) 0.066(7) 0.017(5) -0.011(5) 0.012(5)
C6 0.069(8) 0.071(8) 0.036(6) 0.004(5) -0.020(5) -0.014(6)
C18 0.066(7) 0.028(5) 0.074(8) 0.002(5) -0.015(6) -0.015(5)
C3 0.051(7) 0.046(6) 0.063(7) -0.025(5) 0.004(6) 0.004(5)
C15 0.074(8) 0.073(8) 0.043(6) -0.026(6) 0.017(6) -0.024(7)
C12 0.055(7) 0.074(8) 0.100(10) -0.022(8) -0.039(7) 0.012(6)
C9 0.051(7) 0.082(9) 0.082(9) -0.025(7) 0.010(6) -0.032(6)
O30 0.031(9) 0.037(7) 0.040(7) 0.010(6) -0.014(6) 0.002(6)

loop_
_atom_type_symbol
_atom_type_description
_atom_type_scat_dispersion_real
_atom_type_scat_dispersion_imag
_atom_type_scat_source
C C 0.0181 0.0091 'International Tables Vol C Tables 4.2.6.8 and 6.1.1.4'
H H 0.0000 0.0000 'International Tables Vol C Tables 4.2.6.8 and 6.1.1.4'
Co Co -2.3653 3.6143 'International Tables Vol C Tables 4.2.6.8 and 6.1.1.4'
Dy Dy -9.8046 9.8477 'International Tables Vol C Tables 4.2.6.8 and 6.1.1.4'
N N 0.0311 0.0180 'International Tables Vol C Tables 4.2.6.8 and 6.1.1.4'
Na Na 0.1353 0.1239 'International Tables Vol C Tables 4.2.6.8 and 6.1.1.4'
O O 0.0492 0.0322 'International Tables Vol C Tables 4.2.6.8 and 6.1.1.4'

loop_
_geom_angle_atom_site_label_1
_geom_angle_atom_site_label_2
_geom_angle_atom_site_label_3
_geom_angle
_geom_angle_site_symmetry_1
_geom_angle_site_symmetry_3
Co2 Dy1 Co1 95.03(5) . .
O4 Dy1 Co2 33.0(2) . .
O4 Dy1 Co1 88.40(19) . .
O4 Dy1 O20 139.6(3) . .
O4 Dy1 O19 138.9(3) . .
O4 Dy1 O2 100.8(3) . .
O4 Dy1 N1 148.4(3) . .
O20 Dy1 Co2 107.3(2) . .
O20 Dy1 Co1 108.4(3) . .
O20 Dy1 O19 51.0(3) . .
O20 Dy1 N1 25.6(3) . .
O19 Dy1 Co2 132.9(2) . .
O19 Dy1 Co1 129.8(2) . .
O19 Dy1 N1 25.5(3) . .
O1 Dy1 Co2 88.3(2) . .
O1 Dy1 Co1 32.9(2) . .
O1 Dy1 O4 66.6(3) . .
O1 Dy1 O20 140.8(3) . .
O1 Dy1 O19 136.5(3) . .
O1 Dy1 O2 65.0(3) . .
O1 Dy1 N1 144.9(3) . .
O5 Dy1 Co2 32.9(2) . .
O5 Dy1 Co1 87.8(2) . .
O5 Dy1 O4 64.4(3) . .
O5 Dy1 O20 79.4(3) . .
O5 Dy1 O19 122.7(3) . .
O5 Dy1 O1 99.4(3) . .
O5 Dy1 O2 66.5(3) . .
O5 Dy1 N1 102.1(3) . .
O7 Dy1 Co2 158.8(2) . .
O7 Dy1 Co1 63.9(2) . .
O7 Dy1 O4 136.6(3) . .
O7 Dy1 O20 82.9(3) . .
O7 Dy1 O19 68.0(3) . .
O7 Dy1 O1 72.9(3) . .
O7 Dy1 O5 139.6(3) . .
O7 Dy1 O2 74.7(3) . .
O7 Dy1 O14 136.3(3) . .
O7 Dy1 O1W 79.7(3) . .
O7 Dy1 N1 72.7(3) . .
O2 Dy1 Co2 88.9(2) . .
O2 Dy1 Co1 33.3(2) . .
O2 Dy1 O20 79.2(3) . .
O2 Dy1 O19 119.4(3) . .
O2 Dy1 N1 98.9(3) . .
O14 Dy1 Co2 64.6(2) . .
O14 Dy1 Co1 159.5(2) . .
O14 Dy1 O4 73.4(3) . .
O14 Dy1 O20 81.2(4) . .
O14 Dy1 O19 70.4(3) . .
O14 Dy1 O1 137.1(3) . .
O14 Dy1 O5 76.1(3) . .
O14 Dy1 O2 140.2(3) . .
O14 Dy1 O1W 77.5(4) . .
O14 Dy1 N1 75.6(4) . .
O1W Dy1 Co2 106.9(3) . .
O1W Dy1 Co1 108.6(3) . .
O1W Dy1 O4 78.6(3) . .
O1W Dy1 O20 126.1(3) . .
O1W Dy1 O19 75.2(3) . .
O1W Dy1 O1 79.9(3) . .
O1W Dy1 O5 139.2(3) . .
O1W Dy1 O2 141.2(3) . .
O1W Dy1 N1 100.7(4) . .
N1 Dy1 Co2 123.9(3) . .
N1 Dy1 Co1 120.8(3) . .
Co1 Dy2 Co2 95.10(5) . .
O27 Dy2 Co2 130.3(2) . .
O27 Dy2 Co1 129.4(2) . .
O27 Dy2 N3 25.1(3) . .
O6 Dy2 Co2 33.1(2) . .
O6 Dy2 Co1 89.2(2) . .
O6 Dy2 O27 115.8(3) . .
O6 Dy2 O25 76.8(3) . .
O6 Dy2 O5 64.8(3) . .
O6 Dy2 O2 101.3(3) . .
O6 Dy2 N3 97.6(3) . .
O25 Dy2 Co2 107.7(2) . .
O25 Dy2 Co1 100.2(3) . .
O25 Dy2 O27 51.0(3) . .
O25 Dy2 N3 25.9(3) . .
O22 Dy2 Co2 108.0(2) . .
O22 Dy2 Co1 112.6(3) . .
O22 Dy2 O27 77.3(3) . .
O22 Dy2 O6 139.2(3) . .
O22 Dy2 O25 128.2(3) . .
O22 Dy2 O5 81.5(3) . .
O22 Dy2 O2 83.7(3) . .
O22 Dy2 N3 102.3(3) . .
O5 Dy2 Co2 33.1(2) . .
O5 Dy2 Co1 87.39(19) . .
O5 Dy2 O27 142.4(3) . .
O5 Dy2 O25 140.8(3) . .
O5 Dy2 O2 65.6(3) . .
O5 Dy2 N3 151.3(3) . .
O2 Dy2 Co2 88.45(19) . .
O2 Dy2 Co1 33.5(2) . .
O2 Dy2 O27 140.4(3) . .
O2 Dy2 O25 133.2(3) . .
O2 Dy2 N3 142.7(3) . .
O12 Dy2 Co2 158.9(2) . .
O12 Dy2 Co1 64.0(2) . .
O12 Dy2 O27 70.0(3) . .
O12 Dy2 O6 140.7(3) . .
O12 Dy2 O25 80.1(3) . .
O12 Dy2 O22 79.7(4) . .
O12 Dy2 O5 135.7(3) . .
O12 Dy2 O2 72.7(3) . .
O12 Dy2 N3 72.4(3) . .
O12 Dy2 O3 74.8(3) . .
O16 Dy2 Co2 64.3(2) . .
O16 Dy2 Co1 159.4(2) . .
O16 Dy2 O27 69.9(3) . .
O16 Dy2 O6 73.7(3) . .
O16 Dy2 O25 87.3(4) . .
O16 Dy2 O22 76.0(4) . .
O16 Dy2 O5 75.1(3) . .
O16 Dy2 O2 137.9(3) . .
O16 Dy2 O12 136.6(3) . .
O16 Dy2 N3 78.3(4) . .
O16 Dy2 O3 139.0(3) . .
N3 Dy2 Co2 122.9(2) . .
N3 Dy2 Co1 116.1(3) . .
O3 Dy2 Co2 89.0(2) . .
O3 Dy2 Co1 33.1(2) . .
O3 Dy2 O27 115.4(3) . .
O3 Dy2 O6 67.8(3) . .
O3 Dy2 O25 71.2(3) . .
O3 Dy2 O22 144.5(3) . .
O3 Dy2 O5 99.8(3) . .
O3 Dy2 O2 65.4(3) . .
O3 Dy2 N3 93.2(3) . .
O4 Dy3 O6 65.0(3) . .
O4 Dy3 O1 66.6(3) . .
O4 Dy3 O3 100.3(3) . .
O4 Dy3 O28 138.1(4) . .
O4 Dy3 O30' 123.8(5) . .
O4 Dy3 N4' 104.0(4) . .
O4 Dy3 N4 144.7(7) . .
O4 Dy3 O30 135.1(6) . .
O6 Dy3 O1 100.2(3) . .
O6 Dy3 O3 67.0(3) . .
O6 Dy3 O28 76.9(4) . .
O6 Dy3 O30' 135.1(6) . .
O6 Dy3 N4' 148.3(5) . .
O6 Dy3 N4 103.4(7) . .
O6 Dy3 O30 123.6(6) . .
O1 Dy3 O30' 124.2(6) . .
O1 Dy3 N4' 101.8(5) . .
O1 Dy3 N4 147.4(7) . .
O1 Dy3 O30 135.7(6) . .
O18 Dy3 O4 74.7(3) . .
O18 Dy3 O6 73.4(3) . .
O18 Dy3 O1 139.2(3) . .
O18 Dy3 O3 137.9(3) . .
O18 Dy3 O31 82.4(4) . .
O18 Dy3 O28 78.4(4) . .
O18 Dy3 O30' 68.7(6) . .
O18 Dy3 N4' 75.0(5) . .
O18 Dy3 N4 70.1(7) . .
O18 Dy3 O30 68.2(6) . .
O10 Dy3 O4 138.4(3) . .
O10 Dy3 O6 138.1(3) . .
O10 Dy3 O1 74.2(3) . .
O10 Dy3 O18 136.8(4) . .
O10 Dy3 O3 73.6(3) . .
O10 Dy3 O31 80.6(4) . .
O10 Dy3 O28 82.3(4) . .
O10 Dy3 O30' 68.8(6) . .
O10 Dy3 N4' 70.5(5) . .
O10 Dy3 N4 73.3(7) . .
O10 Dy3 O30 68.9(6) . .
O3 Dy3 O1 64.4(3) . .
O3 Dy3 O30' 135.3(5) . .
O3 Dy3 N4' 143.9(5) . .
O3 Dy3 N4 105.2(7) . .
O3 Dy3 O30 124.1(6) . .
O31 Dy3 O4 78.1(3) . .
O31 Dy3 O6 139.8(3) . .
O31 Dy3 O1 77.7(3) . .
O31 Dy3 O3 138.4(3) . .
O31 Dy3 O30' 56.6(6) . .
O31 Dy3 N4' 30.1(5) . .
O28 Dy3 O1 140.7(3) . .
O28 Dy3 O3 79.1(3) . .
O28 Dy3 N4 31.6(7) . .
O28 Dy3 O30 56.3(7) . .
O30' Dy3 N4' 26.5(7) . .
O30 Dy3 N4 24.7(9) . .
Dy2 Co2 Dy1 72.18(4) . .
Dy3 Co2 Dy1 71.86(4) . .
Dy3 Co2 Dy2 71.15(4) . .
Na1 Co2 Dy1 137.44(12) . .
Na1 Co2 Dy2 136.85(13) . .
Na1 Co2 Dy3 137.99(13) . .
O4 Co2 Dy1 44.1(3) . .
O4 Co2 Dy2 94.3(3) . .
O4 Co2 Dy3 43.7(3) . .
O4 Co2 Na1 128.9(3) . .
O4 Co2 O15 178.6(4) . .
O4 Co2 O6 85.8(4) . .
O4 Co2 O17 95.7(4) . .
O4 Co2 O13 93.4(4) . .
O15 Co2 Dy1 135.4(3) . .
O15 Co2 Dy2 86.5(3) . .
O15 Co2 Dy3 137.6(3) . .
O15 Co2 Na1 50.4(3) . .
O6 Co2 Dy1 94.8(3) . .
O6 Co2 Dy2 43.4(3) . .
O6 Co2 Dy3 43.8(3) . .
O6 Co2 Na1 127.8(3) . .
O6 Co2 O15 95.5(4) . .
O6 Co2 O17 93.4(4) . .
O6 Co2 O13 178.1(4) . .
O17 Co2 Dy1 137.9(3) . .
O17 Co2 Dy2 134.5(3) . .
O17 Co2 Dy3 86.4(3) . .
O17 Co2 Na1 51.6(3) . .
O17 Co2 O15 84.5(4) . .
O5 Co2 Dy1 43.3(3) . .
O5 Co2 Dy2 44.3(3) . .
O5 Co2 Dy3 93.5(3) . .
O5 Co2 Na1 128.5(3) . .
O5 Co2 O4 85.2(4) . .
O5 Co2 O15 94.6(4) . .
O5 Co2 O6 85.6(4) . .
O5 Co2 O17 178.6(4) . .
O5 Co2 O13 96.1(4) . .
O13 Co2 Dy1 85.8(3) . .
O13 Co2 Dy2 138.5(3) . .
O13 Co2 Dy3 135.0(3) . .
O13 Co2 Na1 51.7(3) . .
O13 Co2 O15 85.2(4) . .
O13 Co2 O17 84.9(4) . .
Dy1 Co1 Dy3 71.58(4) . .
Dy2 Co1 Dy1 72.17(4) . .
Dy2 Co1 Dy3 70.89(4) . .
Na1 Co1 Dy1 137.26(12) 16_444 .
Na1 Co1 Dy2 138.55(13) 16_444 .
Na1 Co1 Dy3 136.80(13) 16_444 .
O8 Co1 Dy1 85.7(3) . .
O8 Co1 Dy2 137.2(3) . .
O8 Co1 Dy3 136.1(3) . .
O8 Co1 Na1 51.6(3) . 16_444
O8 Co1 O11 85.5(4) . .
O1 Co1 Dy1 43.7(3) . .
O1 Co1 Dy2 93.9(3) . .
O1 Co1 Dy3 43.7(3) . .
O1 Co1 Na1 127.5(3) . 16_444
O1 Co1 O8 94.4(4) . .
O1 Co1 O9 94.2(4) . .
O1 Co1 O2 86.1(4) . .
O1 Co1 O11 179.9(5) . .
O1 Co1 O3 85.5(4) . .
O9 Co1 Dy1 135.8(3) . .
O9 Co1 Dy2 135.6(3) . .
O9 Co1 Dy3 85.8(3) . .
O9 Co1 Na1 51.0(3) . 16_444
O9 Co1 O8 85.4(4) . .
O9 Co1 O11 85.8(4) . .
O2 Co1 Dy1 44.3(2) . .
O2 Co1 Dy2 45.1(3) . .
O2 Co1 Dy3 95.0(2) . .
O2 Co1 Na1 128.2(3) . 16_444
O2 Co1 O8 93.8(4) . .
O2 Co1 O9 179.1(4) . .
O2 Co1 O11 93.9(4) . .
O11 Co1 Dy1 136.3(3) . .
O11 Co1 Dy2 86.1(3) . .
O11 Co1 Dy3 136.4(3) . .
O11 Co1 Na1 52.4(3) . 16_444
O3 Co1 Dy1 94.5(3) . .
O3 Co1 Dy2 43.2(3) . .
O3 Co1 Dy3 43.7(3) . .
O3 Co1 Na1 128.2(3) . 16_444
O3 Co1 O8 179.6(4) . .
O3 Co1 O9 94.2(4) . .
O3 Co1 O2 86.6(4) . .
O3 Co1 O11 94.6(4) . .
Co1 Na1 Co2 178.4(2) 8 .
O8 Na1 Co2 142.2(3) 8 .
O8 Na1 Co1 39.4(2) 8 8
O8 Na1 O17 116.8(4) 8 .
O8 Na1 O13 177.1(4) 8 .
O8 Na1 O11 66.4(3) 8 8
O15 Na1 Co2 39.3(2) . .
O15 Na1 Co1 141.4(3) . 8
O15 Na1 O8 112.7(4) . 8
O15 Na1 O17 66.4(3) . .
O15 Na1 O9 178.2(4) . 8
O15 Na1 O13 66.7(3) . .
O15 Na1 O11 114.8(4) . 8
O17 Na1 Co2 39.2(2) . .
O17 Na1 Co1 141.7(3) . 8
O17 Na1 O13 65.8(3) . .
O17 Na1 O11 176.2(4) . 8
O9 Na1 Co2 140.2(3) 8 .
O9 Na1 Co1 39.1(3) 8 8
O9 Na1 O8 66.8(3) 8 8
O9 Na1 O17 112.2(4) 8 .
O9 Na1 O13 113.9(4) 8 .
O9 Na1 O11 66.7(4) 8 8
O13 Na1 Co2 39.0(2) . .
O13 Na1 Co1 139.4(3) . 8
O13 Na1 O11 111.1(4) . 8
O11 Na1 Co2 139.5(3) 8 .
O11 Na1 Co1 39.5(2) 8 8
Dy3 O4 Dy1 111.0(3) . .
Co2 O4 Dy1 102.9(4) . .
Co2 O4 Dy3 103.3(4) . .
N1 O20 Dy1 98.9(8) . .
Co1 O8 Na1 89.0(4) . 16_444
C1 O8 Co1 126.1(8) . .
C1 O8 Na1 144.4(8) . 16_444
N3 O27 Dy2 93.4(7) . .
Co2 O15 Na1 90.4(4) . .
C13 O15 Co2 125.1(8) . .
C13 O15 Na1 144.3(8) . .
N1 O19 Dy1 93.1(7) . .
Dy2 O6 Dy3 110.4(3) . .
Co2 O6 Dy2 103.5(4) . .
Co2 O6 Dy3 103.0(4) . .
Co2 O17 Na1 89.2(4) . .
C16 O17 Co2 127.3(8) . .
C16 O17 Na1 143.5(8) . .
N3 O25 Dy2 97.6(7) . .
Dy1 O1 Dy3 110.9(3) . .
Co1 O1 Dy1 103.4(4) . .
Co1 O1 Dy3 103.6(4) . .
N2 O22 Dy2 133.7(10) . .
Dy1 O5 Dy2 112.0(3) . .
Co2 O5 Dy1 103.9(4) . .
Co2 O5 Dy2 102.7(4) . .
C1 O7 Dy1 140.0(8) . .
Co1 O9 Na1 89.9(4) . 16_444
C4 O9 Co1 126.8(8) . .
C4 O9 Na1 143.3(8) . 16_444
Co2 O13 Na1 89.3(4) . .
C10 O13 Co2 127.1(8) . .
C10 O13 Na1 143.6(8) . .
Dy1 O2 Dy2 110.0(3) . .
Co1 O2 Dy1 102.4(4) . .
Co1 O2 Dy2 101.4(4) . .
C16 O18 Dy3 138.3(8) . .
C10 O14 Dy1 137.3(9) . .
C7 O12 Dy2 138.5(9) . .
C13 O16 Dy2 138.9(9) . .
Co1 O11 Na1 88.1(4) . 16_444
C7 O11 Co1 125.2(8) . .
C7 O11 Na1 146.7(8) . 16_444
O27 N3 Dy2 61.5(6) . .
O27 N3 O25 117.8(11) . .
O25 N3 Dy2 56.5(6) . .
O26 N3 Dy2 175.5(10) . .
O26 N3 O27 122.2(11) . .
O26 N3 O25 119.9(11) . .
C4 O10 Dy3 138.7(9) . .
O20 N1 Dy1 55.6(6) . .
O19 N1 Dy1 61.4(6) . .
O19 N1 O20 116.8(11) . .
O21 N1 Dy1 175.8(11) . .
O21 N1 O20 122.2(12) . .
O21 N1 O19 121.1(12) . .
Dy2 O3 Dy3 110.2(3) . .
Co1 O3 Dy2 103.8(4) . .
Co1 O3 Dy3 103.4(4) . .
N4' O31 Dy3 95.3(10) . .
N4 O28 Dy3 89.7(12) . .
O8 C1 C2 115.9(11) . .
O7 C1 O8 124.0(11) . .
O7 C1 C2 120.0(12) . .
O22 N2 O24 117.6(14) . .
O23 N2 O22 121.5(15) . .
O23 N2 O24 120.9(15) . .
O17 C16 C17 116.1(13) . .
O18 C16 O17 123.7(10) . .
O18 C16 C17 120.0(13) . .
O15 C13 C14 113.3(12) . .
O16 C13 O15 125.1(11) . .
O16 C13 C14 121.5(13) . .
O12 C7 O11 126.1(11) . .
O12 C7 C8 115.6(13) . .
O11 C7 C8 118.3(13) . .
C18 C17 C16 114.6(13) . .
O13 C10 C11 116.5(13) . .
O14 C10 O13 125.0(11) . .
O14 C10 C11 118.4(13) . .
O9 C4 C5 115.3(13) . .
O10 C4 O9 124.4(12) . .
O10 C4 C5 120.2(14) . .
C3 C2 C1 115.0(13) . .
C15 C14 C13 114.1(14) . .
N4' O30' Dy3 92.5(14) . .
C6 C5 C4 113.1(15) . .
O31 N4' Dy3 54.5(8) . .
O29' N4' Dy3 175.1(17) . .
O29' N4' O31 122.8(18) . .
O30' N4' Dy3 60.9(12) . .
O30' N4' O31 115.1(18) . .
O30' N4' O29' 122(2) . .
O28 N4 Dy3 58.7(10) . .
O29 N4 Dy3 167(3) . .
O29 N4 O28 112(3) . .
O30 N4 Dy3 62.9(16) . .
O30 N4 O28 122(2) . .
O30 N4 O29 125(3) . .
C12 C11 C10 113.5(16) . .
C9 C8 C7 121.7(16) . .
N4 O30 Dy3 92.4(19) . .

loop_
_geom_bond_atom_site_label_1
_geom_bond_atom_site_label_2
_geom_bond_distance
_geom_bond_site_symmetry_2
Dy1 Co2 3.382(2) .
Dy1 Co1 3.383(2) .
Dy1 O4 2.413(9) .
Dy1 O20 2.450(9) .
Dy1 O19 2.580(10) .
Dy1 O1 2.401(9) .
Dy1 O5 2.387(8) .
Dy1 O7 2.327(8) .
Dy1 O2 2.417(8) .
Dy1 O14 2.346(9) .
Dy1 O1W 2.384(9) .
Dy1 N1 2.934(12) .
Dy2 Co2 3.3804(19) .
Dy2 Co1 3.380(2) .
Dy2 O27 2.563(9) .
Dy2 O6 2.388(8) .
Dy2 O25 2.450(10) .
Dy2 O22 2.382(10) .
Dy2 O5 2.418(8) .
Dy2 O2 2.444(8) .
Dy2 O12 2.343(9) .
Dy2 O16 2.332(10) .
Dy2 N3 2.912(11) .
Dy2 O3 2.381(9) .
Dy3 O4 2.400(8) .
Dy3 O6 2.401(9) .
Dy3 O1 2.417(9) .
Dy3 O18 2.361(9) .
Dy3 O10 2.352(10) .
Dy3 O3 2.414(9) .
Dy3 O31 2.385(10) .
Dy3 O28 2.409(10) .
Dy3 O30' 2.55(2) .
Dy3 N4' 2.92(2) .
Dy3 N4 2.82(3) .
Dy3 O30 2.51(2) .
Co2 Na1 3.026(5) .
Co2 O4 1.890(8) .
Co2 O15 1.915(9) .
Co2 O6 1.898(9) .
Co2 O17 1.912(9) .
Co2 O5 1.890(8) .
Co2 O13 1.904(9) .
Co1 Na1 3.024(5) 16_444
Co1 O8 1.920(9) .
Co1 O1 1.891(8) .
Co1 O9 1.909(10) .
Co1 O2 1.903(9) .
Co1 O11 1.925(9) .
Co1 O3 1.898(9) .
Na1 Co1 3.024(5) 8
Na1 O8 2.369(10) 8
Na1 O15 2.331(10) .
Na1 O17 2.371(10) .
Na1 O9 2.349(10) 8
Na1 O13 2.374(10) .
Na1 O11 2.398(10) 8
O20 N1 1.281(16) .
O8 Na1 2.369(10) 16_444
O8 C1 1.280(16) .
O27 N3 1.239(15) .
O15 C13 1.300(17) .
O19 N1 1.266(16) .
O17 C16 1.273(17) .
O25 N3 1.282(15) .
O22 N2 1.266(18) .
O7 C1 1.238(15) .
O9 Na1 2.349(10) 16_444
O9 C4 1.293(18) .
O13 C10 1.273(17) .
O18 C16 1.272(16) .
O14 C10 1.263(17) .
O12 C7 1.238(17) .
O26 N3 1.235(15) .
O16 C13 1.248(17) .
O11 Na1 2.398(10) 16_444
O11 C7 1.267(17) .
O10 C4 1.245(18) .
N1 O21 1.241(16) .
O31 N4' 1.47(2) .
O24 N2 1.31(2) .
O29' N4' 1.36(3) .
O28 N4 1.48(3) .
C1 C2 1.503(11) .
N2 O23 1.203(19) .
C16 C17 1.493(11) .
C13 C14 1.494(11) .
C7 C8 1.495(11) .
C17 C18 1.462(12) .
C10 C11 1.483(9) .
C4 C5 1.501(11) .
C2 C3 1.470(12) .
C14 C15 1.454(12) .
O30' N4' 1.30(3) .
C5 C6 1.464(13) .
N4 O29 1.31(4) .
N4 O30 1.18(4) .
C11 C12 1.475(10) .
C8 C9 1.456(12) .
